data_4027186
loop_
_publ_author_name
'Cui-Cui Wang'
'Wei-Dong Z. Li'

_publ_section_title
;
 A Convergent and Stereocontrolled Cycloaddition Strategy toward Eudesmane
 Sesquiterpenoid: Total Synthesis of
 (\+-)-6\b,14-Epoxyeudesm-4(15)-en-1\b-ol
;
_journal_name_full 'Journal of Organic Chemistry'
_journal_page_first 4217
_journal_page_last 4225
_journal_paper_doi 10.1021/jo300556r
_journal_volume 77
_journal_year 2012
_chemical_formula_sum 'C23 H30 O4'
_chemical_formula_weight 370.47
_chemical_name_systematic
; 
 ? 
;
_space_group_IT_number 14
_symmetry_cell_setting monoclinic
_symmetry_space_group_name_Hall '-P 2ybc'
_symmetry_space_group_name_H-M 'P 1 21/c 1'
_atom_sites_solution_hydrogens geom
_atom_sites_solution_primary direct
_atom_sites_solution_secondary difmap
_audit_creation_method SHELXL-97
_cell_angle_alpha 90.00
_cell_angle_beta 104.3130(10)
_cell_angle_gamma 90.00
_cell_formula_units_Z 4
_cell_length_a 14.6915(18)
_cell_length_b 12.6135(16)
_cell_length_c 11.3554(14)
_cell_measurement_reflns_used 2865
_cell_measurement_temperature 296(2)
_cell_measurement_theta_max 21.07
_cell_measurement_theta_min 2.46
_cell_volume 2039.0(4)
_computing_cell_refinement 'Bruker SAINT'
_computing_data_collection 'Bruker APEX2'
_computing_data_reduction 'Bruker SAINT'
_computing_molecular_graphics 'Bruker SHELXTL'
_computing_publication_material 'Bruker SHELXTL'
_computing_structure_refinement 'SHELXL-97 (Sheldrick, 2008)'
_computing_structure_solution 'SHELXS-97 (Sheldrick, 2008)'
_diffrn_ambient_temperature 296(2)
_diffrn_measured_fraction_theta_full 0.996
_diffrn_measured_fraction_theta_max 0.996
_diffrn_measurement_device_type 'Bruker APEX-II CCD'
_diffrn_measurement_method '\f and \w scans'
_diffrn_radiation_monochromator graphite
_diffrn_radiation_source 'fine-focus sealed tube'
_diffrn_radiation_type MoK\a
_diffrn_radiation_wavelength 0.71073
_diffrn_reflns_av_R_equivalents 0.0329
_diffrn_reflns_av_sigmaI/netI 0.0297
_diffrn_reflns_limit_h_max 17
_diffrn_reflns_limit_h_min -17
_diffrn_reflns_limit_k_max 15
_diffrn_reflns_limit_k_min -15
_diffrn_reflns_limit_l_max 12
_diffrn_reflns_limit_l_min -13
_diffrn_reflns_number 14642
_diffrn_reflns_theta_full 25.49
_diffrn_reflns_theta_max 25.49
_diffrn_reflns_theta_min 2.16
_exptl_absorpt_coefficient_mu 0.081
_exptl_absorpt_correction_T_max 0.9769
_exptl_absorpt_correction_T_min 0.9722
_exptl_absorpt_correction_type multi-scan
_exptl_absorpt_process_details SADABS
_exptl_crystal_colour colorless
_exptl_crystal_density_diffrn 1.207
_exptl_crystal_description block
_exptl_crystal_F_000 800
_exptl_crystal_size_max 0.35
_exptl_crystal_size_mid 0.32
_exptl_crystal_size_min 0.29
_refine_diff_density_max 0.292
_refine_diff_density_min -0.214
_refine_diff_density_rms 0.031
_refine_ls_extinction_method none
_refine_ls_goodness_of_fit_ref 1.024
_refine_ls_hydrogen_treatment constr
_refine_ls_matrix_type full
_refine_ls_number_parameters 247
_refine_ls_number_reflns 3789
_refine_ls_number_restraints 0
_refine_ls_restrained_S_all 1.024
_refine_ls_R_factor_all 0.0746
_refine_ls_R_factor_gt 0.0454
_refine_ls_shift/su_max 0.000
_refine_ls_shift/su_mean 0.000
_refine_ls_structure_factor_coef Fsqd
_refine_ls_weighting_details 'calc w=1/[\s^2^(Fo^2^)+(0.0605P)^2^+0.2700P] where P=(Fo^2^+2Fc^2^)/3'
_refine_ls_weighting_scheme calc
_refine_ls_wR_factor_gt 0.1112
_refine_ls_wR_factor_ref 0.1283
_reflns_number_gt 2524
_reflns_number_total 3789
_reflns_threshold_expression >2sigma(I)
_cod_data_source_file jo300556r_si_003.cif
_cod_data_source_block p21c
_cod_depositor_comments
;
The following automatic conversions were performed:

'_refine_ls_hydrogen_treatment' value 'constra' was replaced with the
value 'constr' as specified in the replacement file
'src/cod-tools/trunk/data/replacement-values/replacement_values.lst'.

Automatic conversion script
Id: cif_fix_values 5376 2017-05-30 11:51:03Z andrius 
;
_cod_database_code 4027186

loop_
_symmetry_equiv_pos_as_xyz
'x, y, z'
'-x, y+1/2, -z+1/2'
'-x, -y, -z'
'x, -y-1/2, z-1/2'

loop_
_atom_site_label
_atom_site_type_symbol
_atom_site_fract_x
_atom_site_fract_y
_atom_site_fract_z
_atom_site_U_iso_or_equiv
_atom_site_adp_type
_atom_site_occupancy
_atom_site_symmetry_multiplicity
_atom_site_calc_flag
_atom_site_refinement_flags
O2 O 0.33341(9) 1.05979(9) 0.47396(10) 0.0544(4) Uani 1 1 d .
O3 O 0.14691(10) 0.96297(10) 0.15573(11) 0.0607(4) Uani 1 1 d .
O4 O 0.05985(10) 0.78224(11) 0.19799(11) 0.0610(4) Uani 1 1 d .
H4 H 0.0780 0.8364 0.1710 0.091 Uiso 1 1 calc R
O1 O 0.38878(11) 1.04911(11) 0.67575(12) 0.0728(4) Uani 1 1 d .
C13 C 0.21308(12) 0.93419(13) 0.37272(15) 0.0435(4) Uani 1 1 d .
C8 C 0.30576(13) 0.94828(13) 0.47070(16) 0.0501(5) Uani 1 1 d .
H8 H 0.2936 0.9308 0.5495 0.060 Uiso 1 1 calc R
C17 C 0.08337(13) 0.78669(14) 0.32715(16) 0.0488(5) Uani 1 1 d .
H17 H 0.0731 0.7154 0.3557 0.059 Uiso 1 1 calc R
C12 C 0.18570(12) 0.81555(12) 0.38673(15) 0.0451(4) Uani 1 1 d .
H12 H 0.1902 0.8082 0.4739 0.054 Uiso 1 1 calc R
C6 C 0.38972(12) 1.21628(14) 0.58085(15) 0.0456(4) Uani 1 1 d .
C16 C 0.01787(12) 0.86168(14) 0.37500(16) 0.0495(5) Uani 1 1 d .
H16 H 0.0358 0.8551 0.4637 0.059 Uiso 1 1 calc R
C1 C 0.36434(14) 1.27551(16) 0.47605(17) 0.0584(5) Uani 1 1 d .
H1 H 0.3344 1.2430 0.4033 0.070 Uiso 1 1 calc R
C14 C 0.13825(13) 1.00774(14) 0.40296(17) 0.0506(5) Uani 1 1 d .
H14A H 0.1480 1.0103 0.4906 0.061 Uiso 1 1 calc R
H14B H 0.1480 1.0788 0.3758 0.061 Uiso 1 1 calc R
C11 C 0.26152(14) 0.74192(14) 0.36486(17) 0.0531(5) Uani 1 1 d .
C15 C 0.03681(13) 0.97615(14) 0.34727(17) 0.0531(5) Uani 1 1 d .
H15A H -0.0046 1.0222 0.3787 0.064 Uiso 1 1 calc R
H15B H 0.0229 0.9859 0.2599 0.064 Uiso 1 1 calc R
C22 C 0.23153(14) 0.95982(15) 0.24871(16) 0.0521(5) Uani 1 1 d .
H22A H 0.2629 1.0279 0.2530 0.062 Uiso 1 1 calc R
H22B H 0.2729 0.9065 0.2289 0.062 Uiso 1 1 calc R
C7 C 0.37143(12) 1.10101(15) 0.58411(16) 0.0484(5) Uani 1 1 d .
C5 C 0.43392(15) 1.26648(17) 0.68800(18) 0.0643(6) Uani 1 1 d .
H5 H 0.4519 1.2273 0.7594 0.077 Uiso 1 1 calc R
C9 C 0.38527(14) 0.87819(16) 0.45365(19) 0.0620(5) Uani 1 1 d .
H9A H 0.4406 0.8899 0.5195 0.074 Uiso 1 1 calc R
H9B H 0.4009 0.8959 0.3779 0.074 Uiso 1 1 calc R
C10 C 0.35569(15) 0.76167(16) 0.4517(2) 0.0672(6) Uani 1 1 d .
H10A H 0.4028 0.7181 0.4283 0.081 Uiso 1 1 calc R
H10B H 0.3528 0.7406 0.5329 0.081 Uiso 1 1 calc R
C3 C 0.42671(16) 1.43127(17) 0.5857(2) 0.0701(6) Uani 1 1 d .
H3 H 0.4393 1.5036 0.5872 0.084 Uiso 1 1 calc R
C2 C 0.38310(16) 1.38280(17) 0.4783(2) 0.0695(6) Uani 1 1 d .
H2 H 0.3662 1.4223 0.4070 0.083 Uiso 1 1 calc R
C21 C 0.24874(17) 0.66722(16) 0.2814(2) 0.0703(6) Uani 1 1 d .
H21A H 0.2988 0.6245 0.2746 0.084 Uiso 1 1 calc R
H21B H 0.1897 0.6572 0.2293 0.084 Uiso 1 1 calc R
C18 C -0.08418(14) 0.82891(17) 0.33535(18) 0.0626(6) Uani 1 1 d .
C4 C 0.45156(17) 1.37346(18) 0.6901(2) 0.0746(6) Uani 1 1 d .
H4A H 0.4805 1.4065 0.7630 0.090 Uiso 1 1 calc R
C23 C 0.16350(18) 0.9764(2) 0.03856(18) 0.0801(7) Uani 1 1 d .
H23A H 0.1965 1.0417 0.0362 0.120 Uiso 1 1 calc R
H23B H 0.1046 0.9782 -0.0214 0.120 Uiso 1 1 calc R
H23C H 0.2006 0.9184 0.0217 0.120 Uiso 1 1 calc R
C20 C -0.11028(19) 0.7340(2) 0.3899(3) 0.1127(10) Uani 1 1 d .
H20A H -0.1772 0.7252 0.3653 0.169 Uiso 1 1 calc R
H20B H -0.0907 0.7399 0.4768 0.169 Uiso 1 1 calc R
H20C H -0.0803 0.6738 0.3639 0.169 Uiso 1 1 calc R
C19 C -0.14896(19) 0.8859(2) 0.2577(2) 0.1044(9) Uani 1 1 d .
H19A H -0.2115 0.8645 0.2385 0.125 Uiso 1 1 calc R
H19B H -0.1315 0.9470 0.2230 0.125 Uiso 1 1 calc R

loop_
_atom_site_aniso_label
_atom_site_aniso_U_11
_atom_site_aniso_U_22
_atom_site_aniso_U_33
_atom_site_aniso_U_23
_atom_site_aniso_U_13
_atom_site_aniso_U_12
O2 0.0659(8) 0.0531(8) 0.0413(7) -0.0032(6) 0.0074(6) -0.0150(6)
O3 0.0731(9) 0.0723(9) 0.0358(7) 0.0034(6) 0.0113(7) -0.0051(7)
O4 0.0766(10) 0.0606(9) 0.0438(8) -0.0125(6) 0.0112(7) -0.0092(7)
O1 0.0951(11) 0.0644(9) 0.0472(8) 0.0066(7) -0.0044(8) -0.0040(8)
C13 0.0519(11) 0.0404(10) 0.0383(10) -0.0026(7) 0.0114(8) -0.0018(8)
C8 0.0574(12) 0.0474(11) 0.0444(11) 0.0006(8) 0.0103(9) -0.0065(9)
C17 0.0608(12) 0.0433(10) 0.0422(10) -0.0024(8) 0.0125(9) -0.0044(9)
C12 0.0558(11) 0.0411(10) 0.0391(10) -0.0009(7) 0.0131(8) -0.0011(8)
C6 0.0391(10) 0.0547(11) 0.0418(10) -0.0035(8) 0.0076(8) -0.0023(8)
C16 0.0536(11) 0.0546(11) 0.0406(10) -0.0051(8) 0.0120(8) -0.0051(9)
C1 0.0588(12) 0.0586(12) 0.0510(12) -0.0034(9) 0.0006(9) -0.0069(10)
C14 0.0621(12) 0.0438(10) 0.0466(11) -0.0080(8) 0.0149(9) -0.0013(9)
C11 0.0649(13) 0.0430(10) 0.0550(12) 0.0035(9) 0.0215(10) 0.0030(9)
C15 0.0584(12) 0.0524(11) 0.0494(11) -0.0065(8) 0.0152(9) 0.0053(9)
C22 0.0632(12) 0.0502(11) 0.0437(11) -0.0001(8) 0.0151(9) -0.0047(9)
C7 0.0442(11) 0.0583(12) 0.0399(11) -0.0026(9) 0.0050(8) -0.0011(8)
C5 0.0721(14) 0.0724(14) 0.0453(12) -0.0063(10) 0.0088(10) -0.0121(11)
C9 0.0529(12) 0.0669(13) 0.0630(13) -0.0002(10) 0.0080(10) 0.0008(10)
C10 0.0648(14) 0.0604(13) 0.0771(15) 0.0055(11) 0.0189(12) 0.0121(10)
C3 0.0745(15) 0.0548(13) 0.0837(17) -0.0115(12) 0.0248(13) -0.0117(11)
C2 0.0755(15) 0.0603(13) 0.0676(14) 0.0068(11) 0.0078(12) -0.0052(11)
C21 0.0851(16) 0.0534(12) 0.0774(15) -0.0087(11) 0.0296(12) 0.0101(11)
C18 0.0539(12) 0.0752(14) 0.0571(13) -0.0120(10) 0.0107(10) -0.0059(11)
C4 0.0873(16) 0.0725(15) 0.0628(14) -0.0228(12) 0.0159(12) -0.0223(13)
C23 0.1064(19) 0.0939(17) 0.0408(12) -0.0013(11) 0.0201(12) -0.0049(14)
C20 0.0716(17) 0.102(2) 0.156(3) 0.0289(19) 0.0132(18) -0.0263(15)
C19 0.0627(16) 0.145(3) 0.094(2) 0.0234(18) -0.0035(14) -0.0136(16)

loop_
_atom_type_symbol
_atom_type_description
_atom_type_scat_dispersion_real
_atom_type_scat_dispersion_imag
_atom_type_scat_source
C C 0.0033 0.0016 'International Tables Vol C Tables 4.2.6.8 and 6.1.1.4'
H H 0.0000 0.0000 'International Tables Vol C Tables 4.2.6.8 and 6.1.1.4'
O O 0.0106 0.0060 'International Tables Vol C Tables 4.2.6.8 and 6.1.1.4'

loop_
_geom_angle_atom_site_label_1
_geom_angle_atom_site_label_2
_geom_angle_atom_site_label_3
_geom_angle
C7 O2 C8 116.44(13)
C22 O3 C23 112.25(16)
C17 O4 H4 109.5
C22 C13 C8 108.28(14)
C22 C13 C14 112.07(14)
C8 C13 C14 108.75(14)
C22 C13 C12 113.74(14)
C8 C13 C12 103.88(13)
C14 C13 C12 109.69(14)
O2 C8 C9 110.27(15)
O2 C8 C13 108.64(13)
C9 C8 C13 114.33(15)
O2 C8 H8 107.8
C9 C8 H8 107.8
C13 C8 H8 107.8
O4 C17 C12 115.24(15)
O4 C17 C16 111.97(15)
C12 C17 C16 109.18(13)
O4 C17 H17 106.6
C12 C17 H17 106.6
C16 C17 H17 106.6
C11 C12 C17 117.53(14)
C11 C12 C13 110.52(14)
C17 C12 C13 115.49(14)
C11 C12 H12 103.8
C17 C12 H12 103.8
C13 C12 H12 103.8
C1 C6 C5 118.70(18)
C1 C6 C7 122.86(16)
C5 C6 C7 118.44(17)
C18 C16 C15 114.66(16)
C18 C16 C17 112.76(15)
C15 C16 C17 110.38(15)
C18 C16 H16 106.1
C15 C16 H16 106.1
C17 C16 H16 106.1
C6 C1 C2 120.42(18)
C6 C1 H1 119.8
C2 C1 H1 119.8
C15 C14 C13 115.42(14)
C15 C14 H14A 108.4
C13 C14 H14A 108.4
C15 C14 H14B 108.4
C13 C14 H14B 108.4
H14A C14 H14B 107.5
C21 C11 C10 122.26(19)
C21 C11 C12 125.18(19)
C10 C11 C12 112.56(15)
C16 C15 C14 111.96(15)
C16 C15 H15A 109.2
C14 C15 H15A 109.2
C16 C15 H15B 109.2
C14 C15 H15B 109.2
H15A C15 H15B 107.9
O3 C22 C13 111.60(15)
O3 C22 H22A 109.3
C13 C22 H22A 109.3
O3 C22 H22B 109.3
C13 C22 H22B 109.3
H22A C22 H22B 108.0
O1 C7 O2 123.10(17)
O1 C7 C6 123.74(17)
O2 C7 C6 113.17(15)
C4 C5 C6 120.7(2)
C4 C5 H5 119.6
C6 C5 H5 119.6
C8 C9 C10 109.68(16)
C8 C9 H9A 109.7
C10 C9 H9A 109.7
C8 C9 H9B 109.7
C10 C9 H9B 109.7
H9A C9 H9B 108.2
C11 C10 C9 112.28(16)
C11 C10 H10A 109.1
C9 C10 H10A 109.1
C11 C10 H10B 109.1
C9 C10 H10B 109.1
H10A C10 H10B 107.9
C4 C3 C2 120.0(2)
C4 C3 H3 120.0
C2 C3 H3 120.0
C3 C2 C1 120.0(2)
C3 C2 H2 120.0
C1 C2 H2 120.0
C11 C21 H21A 120.0
C11 C21 H21B 120.0
H21A C21 H21B 120.0
C19 C18 C20 120.5(2)
C19 C18 C16 122.8(2)
C20 C18 C16 116.62(19)
C3 C4 C5 120.1(2)
C3 C4 H4A 119.9
C5 C4 H4A 119.9
O3 C23 H23A 109.5
O3 C23 H23B 109.5
H23A C23 H23B 109.5
O3 C23 H23C 109.5
H23A C23 H23C 109.5
H23B C23 H23C 109.5
C18 C20 H20A 109.5
C18 C20 H20B 109.5
H20A C20 H20B 109.5
C18 C20 H20C 109.5
H20A C20 H20C 109.5
H20B C20 H20C 109.5
C18 C19 H19A 120.0
C18 C19 H19B 120.0
H19A C19 H19B 120.0

loop_
_geom_bond_atom_site_label_1
_geom_bond_atom_site_label_2
_geom_bond_distance
O2 C7 1.342(2)
O2 C8 1.462(2)
O3 C22 1.419(2)
O3 C23 1.421(2)
O4 C17 1.422(2)
O4 H4 0.8200
O1 C7 1.202(2)
C13 C22 1.533(2)
C13 C8 1.541(2)
C13 C14 1.541(2)
C13 C12 1.568(2)
C8 C9 1.515(3)
C8 H8 0.9800
C17 C12 1.532(2)
C17 C16 1.541(3)
C17 H17 0.9800
C12 C11 1.517(3)
C12 H12 0.9800
C6 C1 1.376(2)
C6 C5 1.383(2)
C6 C7 1.481(3)
C16 C18 1.512(3)
C16 C15 1.518(3)
C16 H16 0.9800
C1 C2 1.380(3)
C1 H1 0.9300
C14 C15 1.521(3)
C14 H14A 0.9700
C14 H14B 0.9700
C11 C21 1.317(3)
C11 C10 1.508(3)
C15 H15A 0.9700
C15 H15B 0.9700
C22 H22A 0.9700
C22 H22B 0.9700
C5 C4 1.373(3)
C5 H5 0.9300
C9 C10 1.531(3)
C9 H9A 0.9700
C9 H9B 0.9700
C10 H10A 0.9700
C10 H10B 0.9700
C3 C4 1.362(3)
C3 C2 1.374(3)
C3 H3 0.9300
C2 H2 0.9300
C21 H21A 0.9300
C21 H21B 0.9300
C18 C19 1.336(3)
C18 C20 1.442(3)
C4 H4A 0.9300
C23 H23A 0.9600
C23 H23B 0.9600
C23 H23C 0.9600
C20 H20A 0.9600
C20 H20B 0.9600
C20 H20C 0.9600
C19 H19A 0.9300
C19 H19B 0.9300

loop_
_geom_torsion_atom_site_label_1
_geom_torsion_atom_site_label_2
_geom_torsion_atom_site_label_3
_geom_torsion_atom_site_label_4
_geom_torsion
C7 O2 C8 C9 -92.36(18)
C7 O2 C8 C13 141.62(15)
C22 C13 C8 O2 64.24(17)
C14 C13 C8 O2 -57.77(18)
C12 C13 C8 O2 -174.54(14)
C22 C13 C8 C9 -59.38(19)
C14 C13 C8 C9 178.61(15)
C12 C13 C8 C9 61.83(19)
O4 C17 C12 C11 -61.0(2)
C16 C17 C12 C11 172.01(15)
O4 C17 C12 C13 72.36(19)
C16 C17 C12 C13 -54.65(19)
C22 C13 C12 C11 57.1(2)
C8 C13 C12 C11 -60.43(17)
C14 C13 C12 C11 -176.54(14)
C22 C13 C12 C17 -79.42(19)
C8 C13 C12 C17 163.09(14)
C14 C13 C12 C17 46.98(19)
O4 C17 C16 C18 59.6(2)
C12 C17 C16 C18 -171.55(15)
O4 C17 C16 C15 -70.07(18)
C12 C17 C16 C15 58.78(18)
C5 C6 C1 C2 0.2(3)
C7 C6 C1 C2 179.97(19)
C22 C13 C14 C15 82.42(19)
C8 C13 C14 C15 -157.91(15)
C12 C13 C14 C15 -44.9(2)
C17 C12 C11 C21 13.8(3)
C13 C12 C11 C21 -121.7(2)
C17 C12 C11 C10 -165.29(16)
C13 C12 C11 C10 59.22(19)
C18 C16 C15 C14 172.97(15)
C17 C16 C15 C14 -58.38(19)
C13 C14 C15 C16 52.5(2)
C23 O3 C22 C13 -174.29(16)
C8 C13 C22 O3 -171.86(13)
C14 C13 C22 O3 -51.91(19)
C12 C13 C22 O3 73.23(19)
C8 O2 C7 O1 5.2(3)
C8 O2 C7 C6 -174.89(15)
C1 C6 C7 O1 -176.09(19)
C5 C6 C7 O1 3.7(3)
C1 C6 C7 O2 4.0(3)
C5 C6 C7 O2 -176.26(16)
C1 C6 C5 C4 0.5(3)
C7 C6 C5 C4 -179.3(2)
O2 C8 C9 C10 179.42(15)
C13 C8 C9 C10 -57.8(2)
C21 C11 C10 C9 128.2(2)
C12 C11 C10 C9 -52.7(2)
C8 C9 C10 C11 50.1(2)
C4 C3 C2 C1 0.1(3)
C6 C1 C2 C3 -0.5(3)
C15 C16 C18 C19 15.2(3)
C17 C16 C18 C19 -112.2(2)
C15 C16 C18 C20 -162.1(2)
C17 C16 C18 C20 70.5(2)
C2 C3 C4 C5 0.6(4)
C6 C5 C4 C3 -0.9(4)
